data_2018638
loop_
_publ_author_name
'Schmetterer, Clemens'
'Rajamohan, Divakar'
'Effenberger, Herta Silvia'
'Flandorfer, Hans'

_publ_section_title
;
 Ni~2~Sn~2~Zn from single-crystal X-ray diffraction
;
_journal_coeditor_code KU3074
_journal_issue 10
_journal_name_full 'Acta Crystallographica Section C'
_journal_page_first i65
_journal_page_last i67
_journal_paper_doi 10.1107/S0108270112035627
_journal_volume 68
_journal_year 2012
_chemical_formula_iupac 'Ni2 Sn2 Zn'
_chemical_formula_moiety 'Ni2 Sn2 Zn'
_chemical_formula_sum 'Ni1.88 Sn2.15 Zn1.1'
_chemical_formula_weight 437.62
_chemical_name_systematic
;
Dinickel ditin zinc
;
_space_group_IT_number 221
_symmetry_cell_setting cubic
_symmetry_space_group_name_Hall '-P 4 2 3'
_symmetry_space_group_name_H-M 'P m -3 m'
_atom_sites_solution_primary direct
_atom_sites_solution_secondary difmap
_audit_creation_method SHELXL97
_cell_angle_alpha 90.00
_cell_angle_beta 90.00
_cell_angle_gamma 90.00
_cell_formula_units_Z 8
_cell_length_a 8.8450(10)
_cell_length_b 8.8450(10)
_cell_length_c 8.8450(10)
_cell_measurement_reflns_used 1030
_cell_measurement_temperature 293(2)
_cell_measurement_theta_max 34.92
_cell_measurement_theta_min 2.3
_cell_volume 691.98(14)
_computing_cell_refinement 'COLLECT (Nonius, 2003)'
_computing_data_collection 'COLLECT (Nonius, 2003)'
_computing_data_reduction 'COLLECT (Nonius, 2003)'
_computing_molecular_graphics 'Atoms (Dowty, 2006)'
_computing_publication_material 'SHELXL97 (Sheldrick, 2008)'
_computing_structure_refinement 'SHELXL97 (Sheldrick, 2008)'
_computing_structure_solution 'SHELXS97 (Sheldrick, 2008)'
_diffrn_ambient_temperature 293(2)
_diffrn_measured_fraction_theta_full 1.000
_diffrn_measured_fraction_theta_max 1.000
_diffrn_measurement_device_type 'Nonius Kappa CCD area-detector'
_diffrn_measurement_method '\f scan at 10 \w angles'
_diffrn_radiation_monochromator graphite
_diffrn_radiation_source 'fine-focus sealed tube'
_diffrn_radiation_type MoK\a
_diffrn_radiation_wavelength 0.71073
_diffrn_reflns_av_R_equivalents 0.0107
_diffrn_reflns_av_sigmaI/netI 0.0104
_diffrn_reflns_limit_h_max 14
_diffrn_reflns_limit_h_min -14
_diffrn_reflns_limit_k_max 10
_diffrn_reflns_limit_k_min -10
_diffrn_reflns_limit_l_max 9
_diffrn_reflns_limit_l_min -9
_diffrn_reflns_number 1030
_diffrn_reflns_theta_full 34.92
_diffrn_reflns_theta_max 34.92
_diffrn_reflns_theta_min 2.30
_diffrn_standards_decay_% 0
_diffrn_standards_interval_count 0
_diffrn_standards_interval_time 0
_diffrn_standards_number 0
_exptl_absorpt_coefficient_mu 32.6
_exptl_absorpt_correction_T_max 0.14
_exptl_absorpt_correction_T_min 0.06
_exptl_absorpt_correction_type multi-scan
_exptl_absorpt_process_details '120 s, \D = 2\%, dx = 30 mm'
_exptl_crystal_colour black
_exptl_crystal_density_diffrn 8.40
_exptl_crystal_density_method 'not measured'
_exptl_crystal_description 'irregular crystal chip'
_exptl_crystal_F_000 1546
_exptl_crystal_size_max 0.085
_exptl_crystal_size_mid 0.070
_exptl_crystal_size_min 0.060
_refine_diff_density_max 1.174
_refine_diff_density_min -1.380
_refine_ls_extinction_coef 0.0173(6)
_refine_ls_extinction_expression Fc^*^=kFc[1+0.001xFc^2^\l^3^/sin(2\q)]^-1/4^
_refine_ls_extinction_method 'SHELXL97 (Sheldrick, 2008)'
_refine_ls_goodness_of_fit_ref 1.403
_refine_ls_matrix_type full
_refine_ls_number_parameters 36
_refine_ls_number_reflns 360
_refine_ls_number_restraints 1
_refine_ls_restrained_S_all 1.401
_refine_ls_R_factor_all 0.0175
_refine_ls_R_factor_gt 0.0166
_refine_ls_shift/su_max 0.000
_refine_ls_shift/su_mean 0.000
_refine_ls_structure_factor_coef Fsqd
_refine_ls_weighting_details 'calc w = 1/[\s^2^(Fo^2^)+(0.0170P)^2^+1.0000P] where P=(Fo^2^+2Fc^2^)/3'
_refine_ls_weighting_scheme calc
_refine_ls_wR_factor_gt 0.0407
_refine_ls_wR_factor_ref 0.0410
_reflns_number_gt 347
_reflns_number_total 360
_reflns_threshold_expression I>2\s(I)
_cod_data_source_file ku3074.cif
_cod_data_source_block I
_cod_original_sg_symbol_H-M Pm-3m
_cod_original_formula_sum 'Ni1.88 Sn2.15 Zn1.10'
_cod_database_code 2018638
_cod_database_fobs_code 2018638

loop_
_symmetry_equiv_pos_as_xyz
'x, y, z'
'-x, -y, z'
'-x, y, -z'
'x, -y, -z'
'z, x, y'
'z, -x, -y'
'-z, -x, y'
'-z, x, -y'
'y, z, x'
'-y, z, -x'
'y, -z, -x'
'-y, -z, x'
'y, x, -z'
'-y, -x, -z'
'y, -x, z'
'-y, x, z'
'x, z, -y'
'-x, z, y'
'-x, -z, -y'
'x, -z, y'
'z, y, -x'
'z, -y, x'
'-z, y, x'
'-z, -y, -x'
'-x, -y, -z'
'x, y, -z'
'x, -y, z'
'-x, y, z'
'-z, -x, -y'
'-z, x, y'
'z, x, -y'
'z, -x, y'
'-y, -z, -x'
'y, -z, x'
'-y, z, x'
'y, z, -x'
'-y, -x, z'
'y, x, z'
'-y, x, -z'
'y, -x, -z'
'-x, -z, y'
'x, -z, -y'
'x, z, y'
'-x, z, -y'
'-z, -y, x'
'-z, y, -x'
'z, -y, -x'
'z, y, x'

loop_
_atom_site_type_symbol
_atom_site_label
_atom_site_fract_x
_atom_site_fract_y
_atom_site_fract_z
_atom_site_U_iso_or_equiv
_atom_site_adp_type
_atom_site_calc_flag
_atom_site_refinement_flags
_atom_site_occupancy
_atom_site_symmetry_multiplicity
Sn Sn1 0.20948(4) 0.5000 0.5000 0.01300(13) Uani d S 1 8
Sn Sn2 0.1744(2) 0.1744(2) 0.1744(2) 0.01202(19) Uani d SP 0.846(6) 6
Zn Zn2 0.1604(15) 0.1604(15) 0.1604(15) 0.021(5) Uani d SP 0.154(6) 6
Sn Sn3 0.5000 0.13169(18) 0.13169(18) 0.0124(3) Uani d SP 0.368(6) 4
Zn Zn3 0.5000 0.1697(3) 0.1697(3) 0.0213(3) Uani d SP 0.632(6) 4
Ni Ni1 0.0000 0.0000 0.0000 0.0094(3) Uani d S 1 48
Ni Ni2 0.5000 0.5000 0.5000 0.0065(2) Uani d S 1 48
Ni Ni3 0.0000 0.34686(4) 0.34686(4) 0.00917(12) Uani d S 1 4
Ni Ni4 0.3180(4) 0.3180(4) 0.3180(4) 0.0123(13) Uani d SP 0.123(4) 6
Ni Ni5 0.311(7) 0.0000 0.0000 0.014(13) Uiso d SP 0.015(5) 8

loop_
_atom_site_aniso_label
_atom_site_aniso_U_11
_atom_site_aniso_U_22
_atom_site_aniso_U_33
_atom_site_aniso_U_12
_atom_site_aniso_U_13
_atom_site_aniso_U_23
Sn1 0.00700(19) 0.01600(14) 0.01600(14) 0.000 0.000 0.000
Sn2 0.01202(19) 0.01202(19) 0.01202(19) -0.0003(3) -0.0003(3) -0.0003(3)
Zn2 0.021(5) 0.021(5) 0.021(5) -0.0062(16) -0.0062(16) -0.0062(16)
Sn3 0.0146(3) 0.0113(4) 0.0113(4) 0.000 0.000 0.0041(3)
Zn3 0.0113(4) 0.0263(5) 0.0263(5) 0.000 0.000 0.0181(7)
Ni1 0.0094(3) 0.0094(3) 0.0094(3) 0.000 0.000 0.000
Ni2 0.0065(2) 0.0065(2) 0.0065(2) 0.000 0.000 0.000
Ni3 0.0094(2) 0.00907(15) 0.00907(15) 0.000 0.000 0.00077(14)
Ni4 0.0123(13) 0.0123(13) 0.0123(13) -0.0002(9) -0.0002(9) -0.0002(9)

loop_
_atom_type_symbol
_atom_type_description
_atom_type_scat_dispersion_real
_atom_type_scat_dispersion_imag
_atom_type_scat_source
Ni Ni 0.3393 1.1124 'International Tables Vol C Tables 4.2.6.8 and 6.1.1.4'
Zn Zn 0.2839 1.4301 'International Tables Vol C Tables 4.2.6.8 and 6.1.1.4'
Sn Sn -0.6537 1.4246 'International Tables Vol C Tables 4.2.6.8 and 6.1.1.4'

loop_
_geom_angle_atom_site_label_1
_geom_angle_atom_site_label_2
_geom_angle_atom_site_label_3
_geom_angle_site_symmetry_1
_geom_angle_site_symmetry_3
_geom_angle
Ni4 Sn1 Ni4 4_566 . 134.3(2)
Ni4 Sn1 Ni4 4_566 27_565 81.33(8)
Ni4 Sn1 Ni4 . 27_565 81.33(8)
Ni4 Sn1 Ni4 4_566 26_556 81.33(8)
Ni4 Sn1 Ni4 . 26_556 81.33(8)
Ni4 Sn1 Ni4 27_565 26_556 134.3(2)
Ni4 Sn1 Ni2 4_566 . 67.15(12)
Ni4 Sn1 Ni2 . . 67.15(12)
Ni4 Sn1 Ni2 27_565 . 67.15(12)
Ni4 Sn1 Ni2 26_556 . 67.15(12)
Ni4 Sn1 Ni3 4_566 . 158.81(12)
Ni4 Sn1 Ni3 . . 66.90(11)
Ni4 Sn1 Ni3 27_565 . 105.66(8)
Ni4 Sn1 Ni3 26_556 . 105.66(8)
Ni2 Sn1 Ni3 . . 134.045(11)
Ni4 Sn1 Ni3 4_566 25_566 66.90(11)
Ni4 Sn1 Ni3 . 25_566 158.81(12)
Ni4 Sn1 Ni3 27_565 25_566 105.66(8)
Ni4 Sn1 Ni3 26_556 25_566 105.66(8)
Ni2 Sn1 Ni3 . 25_566 134.045(11)
Ni3 Sn1 Ni3 . 25_566 91.91(2)
Ni4 Sn1 Ni3 4_566 26_556 105.66(8)
Ni4 Sn1 Ni3 . 26_556 105.66(8)
Ni4 Sn1 Ni3 27_565 26_556 158.81(12)
Ni4 Sn1 Ni3 26_556 26_556 66.90(11)
Ni2 Sn1 Ni3 . 26_556 134.045(11)
Ni3 Sn1 Ni3 . 26_556 61.096(13)
Ni3 Sn1 Ni3 25_566 26_556 61.096(13)
Ni4 Sn1 Ni3 4_566 2_565 105.66(8)
Ni4 Sn1 Ni3 . 2_565 105.66(8)
Ni4 Sn1 Ni3 27_565 2_565 66.90(11)
Ni4 Sn1 Ni3 26_556 2_565 158.81(12)
Ni2 Sn1 Ni3 . 2_565 134.045(11)
Ni3 Sn1 Ni3 . 2_565 61.096(13)
Ni3 Sn1 Ni3 25_566 2_565 61.096(13)
Ni3 Sn1 Ni3 26_556 2_565 91.91(2)
Ni4 Sn1 Zn3 4_566 9 133.90(4)
Ni4 Sn1 Zn3 . 9 53.10(6)
Ni4 Sn1 Zn3 27_565 9 133.90(4)
Ni4 Sn1 Zn3 26_556 9 53.10(6)
Ni2 Sn1 Zn3 . 9 96.87(5)
Ni3 Sn1 Zn3 . 9 54.00(4)
Ni3 Sn1 Zn3 25_566 9 114.93(5)
Ni3 Sn1 Zn3 26_556 9 54.00(4)
Ni3 Sn1 Zn3 2_565 9 114.93(5)
Ni4 Sn1 Zn3 4_566 5 133.90(4)
Ni4 Sn1 Zn3 . 5 53.10(6)
Ni4 Sn1 Zn3 27_565 5 53.10(6)
Ni4 Sn1 Zn3 26_556 5 133.90(4)
Ni2 Sn1 Zn3 . 5 96.87(5)
Ni3 Sn1 Zn3 . 5 54.00(4)
Ni3 Sn1 Zn3 25_566 5 114.93(5)
Ni3 Sn1 Zn3 26_556 5 114.93(5)
Ni3 Sn1 Zn3 2_565 5 54.00(4)
Zn3 Sn1 Zn3 9 5 89.180(13)
Ni4 Sn1 Zn3 4_566 6_566 53.10(6)
Ni4 Sn1 Zn3 . 6_566 133.90(4)
Ni4 Sn1 Zn3 27_565 6_566 133.90(4)
Ni4 Sn1 Zn3 26_556 6_566 53.10(6)
Ni2 Sn1 Zn3 . 6_566 96.87(5)
Ni3 Sn1 Zn3 . 6_566 114.93(5)
Ni3 Sn1 Zn3 25_566 6_566 54.00(4)
Ni3 Sn1 Zn3 26_556 6_566 54.00(4)
Ni3 Sn1 Zn3 2_565 6_566 114.93(5)
Zn3 Sn1 Zn3 9 6_566 89.180(13)
Zn3 Sn1 Zn3 5 6_566 166.26(11)
Ni4 Sn2 Ni5 . 9 115.8(12)
Ni4 Sn2 Ni5 . 5 115.8(12)
Ni5 Sn2 Ni5 9 5 102.4(15)
Ni4 Sn2 Ni5 . . 115.8(12)
Ni5 Sn2 Ni5 9 . 102.4(15)
Ni5 Sn2 Ni5 5 . 102.4(15)
Ni4 Sn2 Ni3 . 9 70.82(6)
Ni5 Sn2 Ni3 9 9 173.4(12)
Ni5 Sn2 Ni3 5 9 73.6(6)
Ni5 Sn2 Ni3 . 9 73.6(6)
Ni4 Sn2 Ni3 . 5 70.82(6)
Ni5 Sn2 Ni3 9 5 73.6(6)
Ni5 Sn2 Ni3 5 5 173.4(12)
Ni5 Sn2 Ni3 . 5 73.6(6)
Ni3 Sn2 Ni3 9 5 109.76(6)
Ni4 Sn2 Ni3 . . 70.82(6)
Ni5 Sn2 Ni3 9 . 73.6(6)
Ni5 Sn2 Ni3 5 . 73.6(6)
Ni5 Sn2 Ni3 . . 173.4(12)
Ni3 Sn2 Ni3 9 . 109.76(6)
Ni3 Sn2 Ni3 5 . 109.76(6)
Ni4 Sn2 Ni1 . . 180.00(10)
Ni5 Sn2 Ni1 9 . 64.2(12)
Ni5 Sn2 Ni1 5 . 64.2(12)
Ni5 Sn2 Ni1 . . 64.2(12)
Ni3 Sn2 Ni1 9 . 109.18(6)
Ni3 Sn2 Ni1 5 . 109.18(6)
Ni3 Sn2 Ni1 . . 109.18(6)
Ni4 Sn2 Zn3 . . 55.91(10)
Ni5 Sn2 Zn3 9 . 128.1(5)
Ni5 Sn2 Zn3 5 . 128.1(5)
Ni5 Sn2 Zn3 . . 59.9(12)
Ni3 Sn2 Zn3 9 . 54.89(3)
Ni3 Sn2 Zn3 5 . 54.89(3)
Ni3 Sn2 Zn3 . . 126.73(15)
Ni1 Sn2 Zn3 . . 124.09(10)
Ni4 Sn2 Zn3 . 9 55.91(10)
Ni5 Sn2 Zn3 9 9 59.9(12)
Ni5 Sn2 Zn3 5 9 128.1(5)
Ni5 Sn2 Zn3 . 9 128.1(5)
Ni3 Sn2 Zn3 9 9 126.73(15)
Ni3 Sn2 Zn3 5 9 54.89(3)
Ni3 Sn2 Zn3 . 9 54.89(3)
Ni1 Sn2 Zn3 . 9 124.09(10)
Zn3 Sn2 Zn3 . 9 91.64(14)
Ni4 Sn2 Zn3 . 5 55.91(10)
Ni5 Sn2 Zn3 9 5 128.1(5)
Ni5 Sn2 Zn3 5 5 59.9(12)
Ni5 Sn2 Zn3 . 5 128.1(5)
Ni3 Sn2 Zn3 9 5 54.89(3)
Ni3 Sn2 Zn3 5 5 126.73(15)
Ni3 Sn2 Zn3 . 5 54.89(3)
Ni1 Sn2 Zn3 . 5 124.09(10)
Zn3 Sn2 Zn3 . 5 91.64(14)
Zn3 Sn2 Zn3 9 5 91.64(14)
Ni4 Sn2 Sn3 . 9 65.24(7)
Ni5 Sn2 Sn3 9 9 50.6(12)
Ni5 Sn2 Sn3 5 9 126.2(3)
Ni5 Sn2 Sn3 . 9 126.2(3)
Ni3 Sn2 Sn3 9 9 136.06(13)
Ni3 Sn2 Sn3 5 9 55.50(3)
Ni3 Sn2 Sn3 . 9 55.50(3)
Ni1 Sn2 Sn3 . 9 114.76(7)
Zn3 Sn2 Sn3 . 9 98.12(11)
Zn3 Sn2 Sn3 9 9 9.33(5)
Zn3 Sn2 Sn3 5 9 98.12(11)
Ni5 Zn2 Ni5 9 5 107.7(14)
Ni5 Zn2 Ni5 9 . 107.7(14)
Ni5 Zn2 Ni5 5 . 107.7(14)
Ni5 Zn2 Ni4 9 . 111.2(13)
Ni5 Zn2 Ni4 5 . 111.2(13)
Ni5 Zn2 Ni4 . . 111.2(13)
Ni5 Zn2 Ni1 9 . 68.8(13)
Ni5 Zn2 Ni1 5 . 68.8(13)
Ni5 Zn2 Ni1 . . 68.8(13)
Ni4 Zn2 Ni1 . . 180.0(5)
Ni5 Zn2 Ni3 9 9 177.8(16)
Ni5 Zn2 Ni3 5 9 73.5(7)
Ni5 Zn2 Ni3 . 9 73.5(7)
Ni4 Zn2 Ni3 . 9 66.6(4)
Ni1 Zn2 Ni3 . 9 113.4(4)
Ni5 Zn2 Ni3 9 5 73.5(7)
Ni5 Zn2 Ni3 5 5 177.8(16)
Ni5 Zn2 Ni3 . 5 73.5(7)
Ni4 Zn2 Ni3 . 5 66.6(4)
Ni1 Zn2 Ni3 . 5 113.4(4)
Ni3 Zn2 Ni3 9 5 105.2(5)
Ni5 Zn2 Ni3 9 . 73.5(7)
Ni5 Zn2 Ni3 5 . 73.5(7)
Ni5 Zn2 Ni3 . . 177.8(16)
Ni4 Zn2 Ni3 . . 66.6(4)
Ni1 Zn2 Ni3 . . 113.4(4)
Ni3 Zn2 Ni3 9 . 105.2(5)
Ni3 Zn2 Ni3 5 . 105.2(5)
Ni5 Zn2 Zn2 9 28 53.9(6)
Ni5 Zn2 Zn2 5 28 53.9(6)
Ni5 Zn2 Zn2 . 28 123.5(13)
Ni4 Zn2 Zn2 . 28 125.3
Ni1 Zn2 Zn2 . 28 54.7360(10)
Ni3 Zn2 Zn2 9 28 127.2(2)
Ni3 Zn2 Zn2 5 28 127.2(2)
Ni3 Zn2 Zn2 . 28 58.7(4)
Ni5 Zn2 Zn2 9 27 53.9(6)
Ni5 Zn2 Zn2 5 27 123.5(13)
Ni5 Zn2 Zn2 . 27 53.9(6)
Ni4 Zn2 Zn2 . 27 125.3
Ni1 Zn2 Zn2 . 27 54.7
Ni3 Zn2 Zn2 9 27 127.2(2)
Ni3 Zn2 Zn2 5 27 58.7(4)
Ni3 Zn2 Zn2 . 27 127.2(2)
Zn2 Zn2 Zn2 28 27 90.0000(10)
Ni5 Zn2 Zn2 9 26 123.5(13)
Ni5 Zn2 Zn2 5 26 53.9(6)
Ni5 Zn2 Zn2 . 26 53.9(6)
Ni4 Zn2 Zn2 . 26 125.3
Ni1 Zn2 Zn2 . 26 54.7
Ni3 Zn2 Zn2 9 26 58.7(4)
Ni3 Zn2 Zn2 5 26 127.2(2)
Ni3 Zn2 Zn2 . 26 127.2(2)
Zn2 Zn2 Zn2 28 26 90.0
Zn2 Zn2 Zn2 27 26 90.0
Ni5 Zn2 Sn2 9 27 54.1(6)
Ni5 Zn2 Sn2 5 27 126.9(16)
Ni5 Zn2 Sn2 . 27 54.1(6)
Ni4 Zn2 Sn2 . 27 121.9(4)
Ni1 Zn2 Sn2 . 27 58.1(4)
Ni3 Zn2 Sn2 9 27 126.84(13)
Ni3 Zn2 Sn2 5 27 55.31(4)
Ni3 Zn2 Sn2 . 27 126.84(13)
Zn2 Zn2 Sn2 28 27 92.4(3)
Zn2 Zn2 Sn2 27 27 3.4(4)
Zn2 Zn2 Sn2 26 27 92.4(3)
Sn3 Sn3 Sn3 26 2_655 90.0
Sn3 Sn3 Ni5 26 . 60.3(6)
Sn3 Sn3 Ni5 2_655 . 60.3(6)
Sn3 Sn3 Ni5 26 25_655 60.3(6)
Sn3 Sn3 Ni5 2_655 25_655 60.3(6)
Ni5 Sn3 Ni5 . 25_655 91(2)
Sn3 Sn3 Ni3 26 10_655 63.50(4)
Sn3 Sn3 Ni3 2_655 10_655 136.81(4)
Ni5 Sn3 Ni3 . 10_655 120.7(3)
Ni5 Sn3 Ni3 25_655 10_655 76.7(5)
Sn3 Sn3 Ni3 26 30_655 136.81(4)
Sn3 Sn3 Ni3 2_655 30_655 63.50(4)
Ni5 Sn3 Ni3 . 30_655 120.7(3)
Ni5 Sn3 Ni3 25_655 30_655 76.7(5)
Ni3 Sn3 Ni3 10_655 30_655 112.42(3)
Sn3 Sn3 Ni3 26 9 63.50(4)
Sn3 Sn3 Ni3 2_655 9 136.81(4)
Ni5 Sn3 Ni3 . 9 76.7(5)
Ni5 Sn3 Ni3 25_655 9 120.7(3)
Ni3 Sn3 Ni3 10_655 9 62.52(2)
Ni3 Sn3 Ni3 30_655 9 156.92(10)
Sn3 Sn3 Ni3 26 5 136.81(4)
Sn3 Sn3 Ni3 2_655 5 63.50(4)
Ni5 Sn3 Ni3 . 5 76.7(5)
Ni5 Sn3 Ni3 25_655 5 120.7(3)
Ni3 Sn3 Ni3 10_655 5 156.92(10)
Ni3 Sn3 Ni3 30_655 5 62.52(2)
Ni3 Sn3 Ni3 9 5 112.42(3)
Sn3 Sn3 Zn3 26 26 7.18(3)
Sn3 Sn3 Zn3 2_655 26 97.18(3)
Ni5 Sn3 Zn3 . 26 64.5(5)
Ni5 Sn3 Zn3 25_655 26 64.5(5)
Ni3 Sn3 Zn3 10_655 26 57.73(6)
Ni3 Sn3 Zn3 30_655 26 141.18(3)
Ni3 Sn3 Zn3 9 26 57.73(6)
Ni3 Sn3 Zn3 5 26 141.18(3)
Sn3 Sn3 Zn3 26 2_655 97.18(3)
Sn3 Sn3 Zn3 2_655 2_655 7.18(3)
Ni5 Sn3 Zn3 . 2_655 64.5(5)
Ni5 Sn3 Zn3 25_655 2_655 64.5(5)
Ni3 Sn3 Zn3 10_655 2_655 141.18(3)
Ni3 Sn3 Zn3 30_655 2_655 57.73(6)
Ni3 Sn3 Zn3 9 2_655 141.18(3)
Ni3 Sn3 Zn3 5 2_655 57.73(6)
Zn3 Sn3 Zn3 26 2_655 104.37(5)
Sn3 Sn3 Ni4 26 28_655 125.57(5)
Sn3 Sn3 Ni4 2_655 28_655 125.57(5)
Ni5 Sn3 Ni4 . 28_655 169.2(10)
Ni5 Sn3 Ni4 25_655 28_655 99.9(11)
Ni3 Sn3 Ni4 10_655 28_655 62.64(5)
Ni3 Sn3 Ni4 30_655 28_655 62.64(5)
Ni3 Sn3 Ni4 9 28_655 97.50(8)
Ni3 Sn3 Ni4 5 28_655 97.50(8)
Zn3 Sn3 Ni4 26 28_655 120.29(5)
Zn3 Sn3 Ni4 2_655 28_655 120.29(5)
Sn3 Sn3 Ni4 26 . 125.57(5)
Sn3 Sn3 Ni4 2_655 . 125.57(5)
Ni5 Sn3 Ni4 . . 99.9(11)
Ni5 Sn3 Ni4 25_655 . 169.2(10)
Ni3 Sn3 Ni4 10_655 . 97.50(8)
Ni3 Sn3 Ni4 30_655 . 97.50(8)
Ni3 Sn3 Ni4 9 . 62.64(5)
Ni3 Sn3 Ni4 5 . 62.64(5)
Zn3 Sn3 Ni4 26 . 120.29(5)
Zn3 Sn3 Ni4 2_655 . 120.29(5)
Ni4 Sn3 Ni4 28_655 . 69.3(2)
Ni4 Zn3 Ni4 28_655 . 81.9(3)
Ni4 Zn3 Ni3 28_655 10_655 68.84(8)
Ni4 Zn3 Ni3 . 10_655 109.47(12)
Ni4 Zn3 Ni3 28_655 30_655 68.84(8)
Ni4 Zn3 Ni3 . 30_655 109.47(12)
Ni3 Zn3 Ni3 10_655 30_655 116.01(2)
Ni4 Zn3 Ni3 28_655 9 109.47(12)
Ni4 Zn3 Ni3 . 9 68.84(8)
Ni3 Zn3 Ni3 10_655 9 63.95(2)
Ni3 Zn3 Ni3 30_655 9 177.9(2)
Ni4 Zn3 Ni3 28_655 5 109.47(12)
Ni4 Zn3 Ni3 . 5 68.84(8)
Ni3 Zn3 Ni3 10_655 5 177.9(2)
Ni3 Zn3 Ni3 30_655 5 63.95(2)
Ni3 Zn3 Ni3 9 5 116.01(2)
Ni4 Zn3 Sn3 28_655 26 126.63(9)
Ni4 Zn3 Sn3 . 26 126.63(9)
Ni3 Zn3 Sn3 10_655 26 59.64(7)
Ni3 Zn3 Sn3 30_655 26 122.31(11)
Ni3 Zn3 Sn3 9 26 59.64(7)
Ni3 Zn3 Sn3 5 26 122.31(11)
Ni4 Zn3 Sn3 28_655 2_655 126.63(9)
Ni4 Zn3 Sn3 . 2_655 126.63(9)
Ni3 Zn3 Sn3 10_655 2_655 122.31(11)
Ni3 Zn3 Sn3 30_655 2_655 59.64(7)
Ni3 Zn3 Sn3 9 2_655 122.31(11)
Ni3 Zn3 Sn3 5 2_655 59.64(7)
Sn3 Zn3 Sn3 26 2_655 75.63(5)
Ni4 Zn3 Ni5 28_655 . 177.3(10)
Ni4 Zn3 Ni5 . . 100.8(11)
Ni3 Zn3 Ni5 10_655 . 110.0(5)
Ni3 Zn3 Ni5 30_655 . 110.0(5)
Ni3 Zn3 Ni5 9 . 71.7(5)
Ni3 Zn3 Ni5 5 . 71.7(5)
Sn3 Zn3 Ni5 26 . 51.7(6)
Sn3 Zn3 Ni5 2_655 . 51.7(6)
Ni4 Zn3 Ni5 28_655 25_655 100.8(11)
Ni4 Zn3 Ni5 . 25_655 177.3(10)
Ni3 Zn3 Ni5 10_655 25_655 71.7(5)
Ni3 Zn3 Ni5 30_655 25_655 71.7(5)
Ni3 Zn3 Ni5 9 25_655 110.0(5)
Ni3 Zn3 Ni5 5 25_655 110.0(5)
Sn3 Zn3 Ni5 26 25_655 51.7(6)
Sn3 Zn3 Ni5 2_655 25_655 51.7(6)
Ni5 Zn3 Ni5 . 25_655 77(2)
Ni4 Zn3 Sn2 28_655 . 129.8(2)
Ni4 Zn3 Sn2 . . 47.87(15)
Ni3 Zn3 Sn2 10_655 . 121.942(12)
Ni3 Zn3 Sn2 30_655 . 121.942(12)
Ni3 Zn3 Sn2 9 . 58.007(11)
Ni3 Zn3 Sn2 5 . 58.007(11)
Sn3 Zn3 Sn2 26 . 90.92(8)
Sn3 Zn3 Sn2 2_655 . 90.92(8)
Ni5 Zn3 Sn2 . . 52.9(10)
Ni5 Zn3 Sn2 25_655 . 129.5(10)
Ni4 Zn3 Sn2 28_655 28_655 47.87(15)
Ni4 Zn3 Sn2 . 28_655 129.8(2)
Ni3 Zn3 Sn2 10_655 28_655 58.007(11)
Ni3 Zn3 Sn2 30_655 28_655 58.007(11)
Ni3 Zn3 Sn2 9 28_655 121.942(12)
Ni3 Zn3 Sn2 5 28_655 121.942(12)
Sn3 Zn3 Sn2 26 28_655 90.92(8)
Sn3 Zn3 Sn2 2_655 28_655 90.92(8)
Ni5 Zn3 Sn2 . 28_655 129.5(10)
Ni5 Zn3 Sn2 25_655 28_655 52.9(10)
Sn2 Zn3 Sn2 . 28_655 177.7(2)
Zn2 Ni1 Zn2 . 25 180.0(10)
Zn2 Ni1 Zn2 . 28 70.5290(10)
Zn2 Ni1 Zn2 25 28 109.4710(10)
Zn2 Ni1 Zn2 . 27 70.5290(10)
Zn2 Ni1 Zn2 25 27 109.4710(10)
Zn2 Ni1 Zn2 28 27 109.5
Zn2 Ni1 Zn2 . 26 70.5
Zn2 Ni1 Zn2 25 26 109.5
Zn2 Ni1 Zn2 28 26 109.4710(10)
Zn2 Ni1 Zn2 27 26 109.5
Zn2 Ni1 Zn2 . 4 109.4710(10)
Zn2 Ni1 Zn2 25 4 70.5290(10)
Zn2 Ni1 Zn2 28 4 180.0(10)
Zn2 Ni1 Zn2 27 4 70.5
Zn2 Ni1 Zn2 26 4 70.5
Zn2 Ni1 Zn2 . 3 109.5
Zn2 Ni1 Zn2 25 3 70.5
Zn2 Ni1 Zn2 28 3 70.5
Zn2 Ni1 Zn2 27 3 180.0(15)
Zn2 Ni1 Zn2 26 3 70.5
Zn2 Ni1 Zn2 4 3 109.5
Zn2 Ni1 Zn2 . 2 109.5
Zn2 Ni1 Zn2 25 2 70.5
Zn2 Ni1 Zn2 28 2 70.5
Zn2 Ni1 Zn2 27 2 70.5
Zn2 Ni1 Zn2 26 2 180.0(10)
Zn2 Ni1 Zn2 4 2 109.5
Zn2 Ni1 Zn2 3 2 109.5
Zn2 Ni1 Sn2 . 25 180.00(18)
Zn2 Ni1 Sn2 25 25 0.0(3)
Zn2 Ni1 Sn2 28 25 109.5
Zn2 Ni1 Sn2 27 25 109.5
Zn2 Ni1 Sn2 26 25 109.5
Zn2 Ni1 Sn2 4 25 70.5
Zn2 Ni1 Sn2 3 25 70.5
Zn2 Ni1 Sn2 2 25 70.5290(10)
Zn2 Ni1 Sn2 . . 0.0(3)
Zn2 Ni1 Sn2 25 . 180.0(3)
Zn2 Ni1 Sn2 28 . 70.5
Zn2 Ni1 Sn2 27 . 70.5
Zn2 Ni1 Sn2 26 . 70.5290(10)
Zn2 Ni1 Sn2 4 . 109.5
Zn2 Ni1 Sn2 3 . 109.5
Zn2 Ni1 Sn2 2 . 109.4710(10)
Sn2 Ni1 Sn2 25 . 180.00(12)
Zn2 Ni1 Sn2 . 4 109.4710(10)
Zn2 Ni1 Sn2 25 4 70.5290(10)
Zn2 Ni1 Sn2 28 4 180.0(2)
Zn2 Ni1 Sn2 27 4 70.5
Zn2 Ni1 Sn2 26 4 70.5
Zn2 Ni1 Sn2 4 4 0.00(18)
Zn2 Ni1 Sn2 3 4 109.5
Zn2 Ni1 Sn2 2 4 109.5
Sn2 Ni1 Sn2 25 4 70.5
Sn2 Ni1 Sn2 . 4 109.5
Zn2 Ni1 Sn2 . 3 109.5
Zn2 Ni1 Sn2 25 3 70.5
Zn2 Ni1 Sn2 28 3 70.5
Zn2 Ni1 Sn2 27 3 180.0(3)
Zn2 Ni1 Sn2 26 3 70.5
Zn2 Ni1 Sn2 4 3 109.5
Zn2 Ni1 Sn2 3 3 0.0(2)
Zn2 Ni1 Sn2 2 3 109.5
Sn2 Ni1 Sn2 25 3 70.5
Sn2 Ni1 Sn2 . 3 109.5
Sn2 Ni1 Sn2 4 3 109.5
Sn1 Ni2 Sn1 33_666 29_666 90.0
Sn1 Ni2 Sn1 33_666 25_666 90.0
Sn1 Ni2 Sn1 29_666 25_666 90.0
Sn1 Ni2 Sn1 33_666 . 90.0
Sn1 Ni2 Sn1 29_666 . 90.0
Sn1 Ni2 Sn1 25_666 . 180.0
Sn1 Ni2 Sn1 33_666 5 90.0
Sn1 Ni2 Sn1 29_666 5 180.0
Sn1 Ni2 Sn1 25_666 5 90.0
Sn1 Ni2 Sn1 . 5 90.0
Sn1 Ni2 Sn1 33_666 9 180.0
Sn1 Ni2 Sn1 29_666 9 90.0
Sn1 Ni2 Sn1 25_666 9 90.0
Sn1 Ni2 Sn1 . 9 90.0
Sn1 Ni2 Sn1 5 9 90.0
Sn1 Ni2 Ni4 33_666 25_666 54.7
Sn1 Ni2 Ni4 29_666 25_666 54.7
Sn1 Ni2 Ni4 25_666 25_666 54.7
Sn1 Ni2 Ni4 . 25_666 125.3
Sn1 Ni2 Ni4 5 25_666 125.3
Sn1 Ni2 Ni4 9 25_666 125.3
Sn1 Ni2 Ni4 33_666 . 125.3
Sn1 Ni2 Ni4 29_666 . 125.3
Sn1 Ni2 Ni4 25_666 . 125.3
Sn1 Ni2 Ni4 . . 54.7
Sn1 Ni2 Ni4 5 . 54.7
Sn1 Ni2 Ni4 9 . 54.7
Ni4 Ni2 Ni4 25_666 . 180.00(11)
Sn1 Ni2 Ni4 33_666 28_655 125.3
Sn1 Ni2 Ni4 29_666 28_655 125.3
Sn1 Ni2 Ni4 25_666 28_655 54.7
Sn1 Ni2 Ni4 . 28_655 125.3
Sn1 Ni2 Ni4 5 28_655 54.7
Sn1 Ni2 Ni4 9 28_655 54.7
Ni4 Ni2 Ni4 25_666 28_655 109.4710(10)
Ni4 Ni2 Ni4 . 28_655 70.5
Sn1 Ni2 Ni4 33_666 2_665 125.3
Sn1 Ni2 Ni4 29_666 2_665 54.7
Sn1 Ni2 Ni4 25_666 2_665 54.7
Sn1 Ni2 Ni4 . 2_665 125.3
Sn1 Ni2 Ni4 5 2_665 125.3
Sn1 Ni2 Ni4 9 2_665 54.7
Ni4 Ni2 Ni4 25_666 2_665 70.5
Ni4 Ni2 Ni4 . 2_665 109.5
Ni4 Ni2 Ni4 28_655 2_665 70.5
Sn1 Ni2 Ni4 33_666 26_556 54.7
Sn1 Ni2 Ni4 29_666 26_556 125.3
Sn1 Ni2 Ni4 25_666 26_556 125.3
Sn1 Ni2 Ni4 . 26_556 54.7
Sn1 Ni2 Ni4 5 26_556 54.7
Sn1 Ni2 Ni4 9 26_556 125.3
Ni4 Ni2 Ni4 25_666 26_556 109.5
Ni4 Ni2 Ni4 . 26_556 70.5290(10)
Ni4 Ni2 Ni4 28_655 26_556 109.5
Ni4 Ni2 Ni4 2_665 26_556 180.00(11)
Sn1 Ni2 Ni4 33_666 3_656 54.7
Sn1 Ni2 Ni4 29_666 3_656 125.3
Sn1 Ni2 Ni4 25_666 3_656 54.7
Sn1 Ni2 Ni4 . 3_656 125.3
Sn1 Ni2 Ni4 5 3_656 54.7
Sn1 Ni2 Ni4 9 3_656 125.3
Ni4 Ni2 Ni4 25_666 3_656 70.5
Ni4 Ni2 Ni4 . 3_656 109.5
Ni4 Ni2 Ni4 28_655 3_656 70.5
Ni4 Ni2 Ni4 2_665 3_656 109.4710(10)
Ni4 Ni2 Ni4 26_556 3_656 70.5
Zn3 Ni3 Zn3 10_556 30 107.74(16)
Zn3 Ni3 Zn3 10_556 9 71.85(17)
Zn3 Ni3 Zn3 30 9 173.26(10)
Zn3 Ni3 Zn3 10_556 5 173.26(10)
Zn3 Ni3 Zn3 30 5 71.85(17)
Zn3 Ni3 Zn3 9 5 107.74(16)
Zn3 Ni3 Sn3 10_556 10_556 10.49(6)
Zn3 Ni3 Sn3 30 10_556 116.25(11)
Zn3 Ni3 Sn3 9 10_556 62.63(13)
Zn3 Ni3 Sn3 5 10_556 164.98(4)
Zn3 Ni3 Sn3 10_556 30 116.25(11)
Zn3 Ni3 Sn3 30 30 10.49(6)
Zn3 Ni3 Sn3 9 30 164.98(4)
Zn3 Ni3 Sn3 5 30 62.63(13)
Sn3 Ni3 Sn3 10_556 30 123.89(7)
Zn3 Ni3 Sn3 10_556 9 62.63(13)
Zn3 Ni3 Sn3 30 9 164.98(4)
Zn3 Ni3 Sn3 9 9 10.49(6)
Zn3 Ni3 Sn3 5 9 116.25(11)
Sn3 Ni3 Sn3 10_556 9 53.00(9)
Sn3 Ni3 Sn3 30 9 162.91(5)
Zn3 Ni3 Sn3 10_556 5 164.98(4)
Zn3 Ni3 Sn3 30 5 62.63(13)
Zn3 Ni3 Sn3 9 5 116.25(11)
Zn3 Ni3 Sn3 5 5 10.49(6)
Sn3 Ni3 Sn3 10_556 5 162.91(5)
Sn3 Ni3 Sn3 30 5 53.00(9)
Sn3 Ni3 Sn3 9 5 123.89(7)
Zn3 Ni3 Sn2 10_556 28 67.11(3)
Zn3 Ni3 Sn2 30 28 67.11(3)
Zn3 Ni3 Sn2 9 28 107.06(9)
Zn3 Ni3 Sn2 5 28 107.06(9)
Sn3 Ni3 Sn2 10_556 28 67.64(2)
Sn3 Ni3 Sn2 30 28 67.64(2)
Sn3 Ni3 Sn2 9 28 97.97(5)
Sn3 Ni3 Sn2 5 28 97.97(5)
Zn3 Ni3 Sn2 10_556 . 107.06(9)
Zn3 Ni3 Sn2 30 . 107.06(9)
Zn3 Ni3 Sn2 9 . 67.11(3)
Zn3 Ni3 Sn2 5 . 67.11(3)
Sn3 Ni3 Sn2 10_556 . 97.97(5)
Sn3 Ni3 Sn2 30 . 97.97(5)
Sn3 Ni3 Sn2 9 . 67.64(2)
Sn3 Ni3 Sn2 5 . 67.64(2)
Sn2 Ni3 Sn2 28 . 71.12(13)
Zn3 Ni3 Sn1 10_556 . 116.75(2)
Zn3 Ni3 Sn1 30 . 116.75(2)
Zn3 Ni3 Sn1 9 . 68.55(9)
Zn3 Ni3 Sn1 5 . 68.55(9)
Sn3 Ni3 Sn1 10_556 . 114.649(16)
Sn3 Ni3 Sn1 30 . 114.649(16)
Sn3 Ni3 Sn1 9 . 78.26(4)
Sn3 Ni3 Sn1 5 . 78.26(4)
Sn2 Ni3 Sn1 28 . 171.51(7)
Sn2 Ni3 Sn1 . . 100.40(6)
Zn3 Ni3 Sn1 10_556 25_566 68.55(9)
Zn3 Ni3 Sn1 30 25_566 68.55(9)
Zn3 Ni3 Sn1 9 25_566 116.75(2)
Zn3 Ni3 Sn1 5 25_566 116.75(2)
Sn3 Ni3 Sn1 10_556 25_566 78.26(4)
Sn3 Ni3 Sn1 30 25_566 78.26(4)
Sn3 Ni3 Sn1 9 25_566 114.649(16)
Sn3 Ni3 Sn1 5 25_566 114.649(16)
Sn2 Ni3 Sn1 28 25_566 100.40(6)
Sn2 Ni3 Sn1 . 25_566 171.51(7)
Sn1 Ni3 Sn1 . 25_566 88.09(2)
Sn2 Ni4 Zn2 . . 0.00(17)
Sn2 Ni4 Zn3 . 9 76.22(14)
Zn2 Ni4 Zn3 . 9 76.22(14)
Sn2 Ni4 Zn3 . 5 76.22(14)
Zn2 Ni4 Zn3 . 5 76.22(14)
Zn3 Ni4 Zn3 9 5 114.51(11)
Sn2 Ni4 Zn3 . . 76.22(14)
Zn2 Ni4 Zn3 . . 76.22(14)
Zn3 Ni4 Zn3 9 . 114.51(11)
Zn3 Ni4 Zn3 5 . 114.51(11)
Sn2 Ni4 Sn1 . . 121.88(12)
Zn2 Ni4 Sn1 . . 121.88(12)
Zn3 Ni4 Sn1 9 . 73.35(5)
Zn3 Ni4 Sn1 5 . 73.35(5)
Zn3 Ni4 Sn1 . . 161.9(3)
Sn2 Ni4 Sn1 . 9 121.88(12)
Zn2 Ni4 Sn1 . 9 121.88(12)
Zn3 Ni4 Sn1 9 9 161.9(3)
Zn3 Ni4 Sn1 5 9 73.35(5)
Zn3 Ni4 Sn1 . 9 73.35(5)
Sn1 Ni4 Sn1 . 9 94.67(16)
Sn2 Ni4 Sn1 . 5 121.88(12)
Zn2 Ni4 Sn1 . 5 121.88(12)
Zn3 Ni4 Sn1 9 5 73.35(5)
Zn3 Ni4 Sn1 5 5 161.9(3)
Zn3 Ni4 Sn1 . 5 73.35(5)
Sn1 Ni4 Sn1 . 5 94.67(16)
Sn1 Ni4 Sn1 9 5 94.67(16)
Sn2 Ni4 Ni2 . . 180.00(13)
Zn2 Ni4 Ni2 . . 180.0(3)
Zn3 Ni4 Ni2 9 . 103.78(14)
Zn3 Ni4 Ni2 5 . 103.78(14)
Zn3 Ni4 Ni2 . . 103.78(14)
Sn1 Ni4 Ni2 . . 58.12(12)
Sn1 Ni4 Ni2 9 . 58.12(12)
Sn1 Ni4 Ni2 5 . 58.12(12)
Sn2 Ni4 Sn3 . 9 69.91(11)
Zn2 Ni4 Sn3 . 9 69.91(11)
Zn3 Ni4 Sn3 9 9 6.31(5)
Zn3 Ni4 Sn3 5 9 111.98(11)
Zn3 Ni4 Sn3 . 9 111.98(11)
Sn1 Ni4 Sn3 . 9 77.451(19)
Sn1 Ni4 Sn3 9 9 168.2(2)
Sn1 Ni4 Sn3 5 9 77.451(19)
Ni2 Ni4 Sn3 . 9 110.09(11)
Sn2 Ni4 Sn3 . 5 69.91(11)
Zn2 Ni4 Sn3 . 5 69.91(11)
Zn3 Ni4 Sn3 9 5 111.98(11)
Zn3 Ni4 Sn3 5 5 6.31(5)
Zn3 Ni4 Sn3 . 5 111.98(11)
Sn1 Ni4 Sn3 . 5 77.451(19)
Sn1 Ni4 Sn3 9 5 77.451(19)
Sn1 Ni4 Sn3 5 5 168.2(2)
Ni2 Ni4 Sn3 . 5 110.09(11)
Sn3 Ni4 Sn3 9 5 108.84(11)
Sn2 Ni4 Sn3 . . 69.91(11)
Zn2 Ni4 Sn3 . . 69.91(11)
Zn3 Ni4 Sn3 9 . 111.98(11)
Zn3 Ni4 Sn3 5 . 111.98(11)
Zn3 Ni4 Sn3 . . 6.31(5)
Sn1 Ni4 Sn3 . . 168.2(2)
Sn1 Ni4 Sn3 9 . 77.451(19)
Sn1 Ni4 Sn3 5 . 77.451(19)
Ni2 Ni4 Sn3 . . 110.09(11)
Sn3 Ni4 Sn3 9 . 108.84(11)
Sn3 Ni4 Sn3 5 . 108.84(11)
Sn3 Ni5 Sn3 . 26 59.4(12)
Sn3 Ni5 Sn3 . 2_655 59.4(12)
Sn3 Ni5 Sn3 26 2_655 89(2)
Sn3 Ni5 Sn3 . 25_655 89(2)
Sn3 Ni5 Sn3 26 25_655 59.4(12)
Sn3 Ni5 Sn3 2_655 25_655 59.4(12)
Sn3 Ni5 Zn2 . 4 168(2)
Sn3 Ni5 Zn2 26 4 113.2(5)
Sn3 Ni5 Zn2 2_655 4 113.2(5)
Sn3 Ni5 Zn2 25_655 4 79.0(5)
Sn3 Ni5 Zn2 . . 79.0(5)
Sn3 Ni5 Zn2 26 . 113.2(5)
Sn3 Ni5 Zn2 2_655 . 113.2(5)
Sn3 Ni5 Zn2 25_655 . 168(2)
Zn2 Ni5 Zn2 4 . 113(3)
Sn3 Ni5 Zn2 . 27 113.2(5)
Sn3 Ni5 Zn2 26 27 168(2)
Sn3 Ni5 Zn2 2_655 27 79.0(5)
Sn3 Ni5 Zn2 25_655 27 113.2(5)
Zn2 Ni5 Zn2 4 27 72.3(13)
Zn2 Ni5 Zn2 . 27 72.3(13)
Sn3 Ni5 Zn2 . 26 113.2(5)
Sn3 Ni5 Zn2 26 26 79.0(5)
Sn3 Ni5 Zn2 2_655 26 168(2)
Sn3 Ni5 Zn2 25_655 26 113.2(5)
Zn2 Ni5 Zn2 4 26 72.3(13)
Zn2 Ni5 Zn2 . 26 72.3(13)
Zn2 Ni5 Zn2 27 26 113(3)
Sn3 Ni5 Sn2 . 4 163(2)
Sn3 Ni5 Sn2 26 4 110.2(4)
Sn3 Ni5 Sn2 2_655 4 110.2(4)
Sn3 Ni5 Sn2 25_655 4 74.4(2)
Zn2 Ni5 Sn2 4 4 4.6(6)
Zn2 Ni5 Sn2 . 4 118(3)
Zn2 Ni5 Sn2 27 4 74.5(12)
Zn2 Ni5 Sn2 26 4 74.5(12)
Sn3 Ni5 Sn2 . 26 110.2(4)
Sn3 Ni5 Sn2 26 26 74.4(2)
Sn3 Ni5 Sn2 2_655 26 163(2)
Sn3 Ni5 Sn2 25_655 26 110.2(4)
Zn2 Ni5 Sn2 4 26 74.5(12)
Zn2 Ni5 Sn2 . 26 74.5(12)
Zn2 Ni5 Sn2 27 26 118(3)
Zn2 Ni5 Sn2 26 26 4.6(6)
Sn2 Ni5 Sn2 4 26 76.5(11)
Sn3 Ni5 Sn2 . 27 110.2(4)
Sn3 Ni5 Sn2 26 27 163(2)
Sn3 Ni5 Sn2 2_655 27 74.4(2)
Sn3 Ni5 Sn2 25_655 27 110.2(4)
Zn2 Ni5 Sn2 4 27 74.5(12)
Zn2 Ni5 Sn2 . 27 74.5(12)
Zn2 Ni5 Sn2 27 27 4.6(6)
Zn2 Ni5 Sn2 26 27 118(3)
Sn2 Ni5 Sn2 4 27 76.5(11)
Sn2 Ni5 Sn2 26 27 122(2)
Sn3 Ni5 Sn2 . . 74.4(2)
Sn3 Ni5 Sn2 26 . 110.2(4)
Sn3 Ni5 Sn2 2_655 . 110.2(4)
Sn3 Ni5 Sn2 25_655 . 163(2)
Zn2 Ni5 Sn2 4 . 118(3)
Zn2 Ni5 Sn2 . . 4.6(6)
Zn2 Ni5 Sn2 27 . 74.5(12)
Zn2 Ni5 Sn2 26 . 74.5(12)
Sn2 Ni5 Sn2 4 . 122(2)
Sn2 Ni5 Sn2 26 . 76.5(11)
Sn2 Ni5 Sn2 27 . 76.5(11)

loop_
_geom_bond_atom_site_label_1
_geom_bond_atom_site_label_2
_geom_bond_site_symmetry_2
_geom_bond_distance
Sn1 Ni4 4_566 2.471(3)
Sn1 Ni4 . 2.471(3)
Sn1 Ni4 27_565 2.471(3)
Sn1 Ni4 26_556 2.471(3)
Sn1 Ni2 . 2.5697(5)
Sn1 Ni3 . 2.6651(5)
Sn1 Ni3 25_566 2.6651(5)
Sn1 Ni3 26_556 2.6651(5)
Sn1 Ni3 2_565 2.6651(5)
Sn1 Zn3 9 2.943(3)
Sn1 Zn3 5 2.943(3)
Sn1 Zn3 6_566 2.943(3)
Sn2 Ni4 . 2.200(7)
Sn2 Ni5 9 2.49(3)
Sn2 Ni5 5 2.49(3)
Sn2 Ni5 . 2.49(3)
Sn2 Ni3 9 2.6521(11)
Sn2 Ni3 5 2.6521(11)
Sn2 Ni3 . 2.6521(11)
Sn2 Ni1 . 2.671(3)
Sn2 Zn3 . 2.8808(18)
Sn2 Zn3 9 2.8808(18)
Sn2 Zn3 5 2.8808(18)
Sn2 Sn3 9 2.9292(14)
Zn2 Ni5 9 2.41(3)
Zn2 Ni5 5 2.41(3)
Zn2 Ni5 . 2.41(3)
Zn2 Ni4 . 2.41(2)
Zn2 Ni1 . 2.46(2)
Zn2 Ni3 9 2.730(9)
Zn2 Ni3 5 2.730(9)
Zn2 Ni3 . 2.730(9)
Zn2 Zn2 28 2.84(3)
Zn2 Zn2 27 2.84(3)
Zn2 Zn2 26 2.84(3)
Zn2 Sn2 27 2.966(11)
Sn3 Sn3 26 2.330(3)
Sn3 Sn3 2_655 2.330(3)
Sn3 Ni5 . 2.35(4)
Sn3 Ni5 25_655 2.35(4)
Sn3 Ni3 10_655 2.6103(5)
Sn3 Ni3 30_655 2.6103(5)
Sn3 Ni3 9 2.6103(5)
Sn3 Ni3 5 2.6103(5)
Sn3 Zn3 26 2.687(5)
Sn3 Zn3 2_655 2.687(5)
Sn3 Ni4 28_655 2.832(3)
Sn3 Ni4 . 2.832(3)
Zn3 Ni4 28_655 2.456(3)
Zn3 Ni4 . 2.456(3)
Zn3 Ni3 10_655 2.5580(3)
Zn3 Ni3 30_655 2.5580(3)
Zn3 Ni3 9 2.5580(3)
Zn3 Ni3 5 2.5580(3)
Zn3 Sn3 26 2.687(5)
Zn3 Sn3 2_655 2.687(5)
Zn3 Ni5 . 2.70(4)
Zn3 Ni5 25_655 2.70(4)
Zn3 Sn2 28_655 2.8808(18)
Ni1 Zn2 25 2.46(2)
Ni1 Zn2 28 2.46(2)
Ni1 Zn2 27 2.46(2)
Ni1 Zn2 26 2.46(2)
Ni1 Zn2 4 2.46(2)
Ni1 Zn2 3 2.46(2)
Ni1 Zn2 2 2.46(2)
Ni1 Sn2 25 2.671(3)
Ni1 Sn2 4 2.671(3)
Ni1 Sn2 3 2.671(3)
Ni2 Sn1 33_666 2.5697(5)
Ni2 Sn1 29_666 2.5697(5)
Ni2 Sn1 25_666 2.5697(5)
Ni2 Sn1 5 2.5697(5)
Ni2 Sn1 9 2.5697(5)
Ni2 Ni4 25_666 2.789(6)
Ni2 Ni4 . 2.789(6)
Ni2 Ni4 28_655 2.789(6)
Ni2 Ni4 2_665 2.789(6)
Ni2 Ni4 26_556 2.789(6)
Ni2 Ni4 3_656 2.789(6)
Ni3 Zn3 10_556 2.5580(3)
Ni3 Zn3 30 2.5580(3)
Ni3 Zn3 9 2.5580(3)
Ni3 Zn3 5 2.5580(3)
Ni3 Sn3 10_556 2.6103(5)
Ni3 Sn3 30 2.6103(5)
Ni3 Sn3 9 2.6103(5)
Ni3 Sn3 5 2.6103(5)
Ni3 Sn2 28 2.6521(11)
Ni3 Sn1 25_566 2.6651(5)
Ni4 Zn3 9 2.456(3)
Ni4 Zn3 5 2.456(3)
Ni4 Sn1 9 2.471(3)
Ni4 Sn1 5 2.471(3)
Ni4 Sn3 9 2.832(3)
Ni4 Sn3 5 2.832(3)
Ni5 Sn3 26 2.35(4)
Ni5 Sn3 2_655 2.35(4)
Ni5 Sn3 25_655 2.35(4)
Ni5 Zn2 4 2.41(3)
Ni5 Zn2 27 2.41(3)
Ni5 Zn2 26 2.41(3)
Ni5 Sn2 4 2.49(3)
Ni5 Sn2 26 2.49(3)
Ni5 Sn2 27 2.49(3)
